data_8107393
loop_
_publ_author_name
'Wang, Lei'
'Li, Guang-Jie'
'Ye, Jiang-Hai'
'He, Kang'
'Zou, Juan'

_publ_section_title
;
 Crystal structure of (&#x2212;)-\b-D-19-glucopiranosyl-9,15-dihydroxy
 kaurenoate, C26H40O9
;
_journal_issue 2
_journal_name_full 'Zeitschrift f\"ur Kristallographie - New Crystal Structures'
_journal_page_first 197
_journal_page_last 199
_journal_paper_doi 10.1515/ncrs-2022-0551
_journal_volume 238
_journal_year 2023
_chemical_absolute_configuration unk
_chemical_formula_moiety 'C26 H40 O9, 2(H2 O)'
_chemical_formula_sum 'C26 H44 O11'
_chemical_formula_weight 532.61
_space_group_crystal_system orthorhombic
_space_group_IT_number 19
_space_group_name_Hall 'P 2ac 2ab'
_space_group_name_H-M_alt 'P 21 21 21'
_atom_sites_solution_hydrogens mixed
_atom_sites_solution_primary direct
_cell_angle_alpha 90
_cell_angle_beta 90
_cell_angle_gamma 90
_cell_formula_units_Z 4
_cell_length_a 22.6816(12)
_cell_length_b 7.3911(3)
_cell_length_c 15.6072(8)
_cell_measurement_reflns_used 9874
_cell_measurement_temperature 273(2)
_cell_measurement_theta_max 32.90
_cell_measurement_theta_min 2.99
_cell_volume 2616.4(2)
_computing_cell_refinement 'SAINT V8.38A (Bruker, 2018)'
_computing_data_collection 'APEX2 (Brucker, 2012)[1]'
_computing_data_reduction 'SAINT V8.38A (Bruker, 2018)'
_computing_molecular_graphics 'Olex2 1.5-beta (Dolomanov et al., 2009)[4]'
_computing_publication_material 'Olex2 1.5-beta (Dolomanov et al., 2009)[4]'
_computing_structure_refinement 'SHELXL 2017/1 (Sheldrick, 2015)[3]'
_computing_structure_solution 'SHELXS  (Sheldrick, 2008)[2]'
_diffrn_ambient_temperature 273.15
_diffrn_measured_fraction_theta_full 0.976
_diffrn_measured_fraction_theta_max 0.852
_diffrn_measurement_device_type 'Bruker APEX-II CCD'
_diffrn_measurement_method '\f and \w scans'
_diffrn_radiation_type MoK\a
_diffrn_radiation_wavelength 0.71073
_diffrn_reflns_av_R_equivalents 0.0284
_diffrn_reflns_av_unetI/netI 0.0352
_diffrn_reflns_Laue_measured_fraction_full 0.976
_diffrn_reflns_Laue_measured_fraction_max 0.852
_diffrn_reflns_limit_h_max 34
_diffrn_reflns_limit_h_min -36
_diffrn_reflns_limit_k_max 10
_diffrn_reflns_limit_k_min -6
_diffrn_reflns_limit_l_max 24
_diffrn_reflns_limit_l_min -23
_diffrn_reflns_number 29960
_diffrn_reflns_point_group_measured_fraction_full 0.979
_diffrn_reflns_point_group_measured_fraction_max 0.827
_diffrn_reflns_theta_full 25.242
_diffrn_reflns_theta_max 34.992
_diffrn_reflns_theta_min 2.994
_exptl_absorpt_coefficient_mu 0.105
_exptl_absorpt_correction_T_max 0.7469
_exptl_absorpt_correction_T_min 0.7034
_exptl_absorpt_correction_type multi-scan
_exptl_absorpt_process_details
;
SADABS-2016/2 (Bruker,2016/2) was used for absorption correction.
wR2(int) was 0.0563 before and 0.0501 after correction.
The Ratio of minimum to maximum transmission is 0.9418.
The \l/2 correction factor is Not present.
;
_exptl_crystal_colour colorless
_exptl_crystal_density_diffrn 1.352
_exptl_crystal_description block
_exptl_crystal_F_000 1152
_exptl_crystal_size_max 0.15
_exptl_crystal_size_mid 0.12
_exptl_crystal_size_min 0.1
_refine_diff_density_max 0.284
_refine_diff_density_min -0.186
_refine_diff_density_rms 0.042
_refine_ls_abs_structure_details
;
 Flack x determined using 3154 quotients [(I+)-(I-)]/[(I+)+(I-)]
 (Parsons, Flack and Wagner, Acta Cryst. B69 (2013) 249-259).
;
_refine_ls_abs_structure_Flack -0.01(17)
_refine_ls_extinction_coef .
_refine_ls_extinction_method none
_refine_ls_goodness_of_fit_ref 1.055
_refine_ls_hydrogen_treatment refU
_refine_ls_matrix_type full
_refine_ls_number_parameters 392
_refine_ls_number_reflns 9512
_refine_ls_number_restraints 0
_refine_ls_restrained_S_all 1.055
_refine_ls_R_factor_all 0.0549
_refine_ls_R_factor_gt 0.0455
_refine_ls_shift/su_max 0.021
_refine_ls_shift/su_mean 0.001
_refine_ls_structure_factor_coef Fsqd
_refine_ls_weighting_details 'w=1/[\s^2^(Fo^2^)+(0.0704P)^2^+0.1926P] where P=(Fo^2^+2Fc^2^)/3'
_refine_ls_weighting_scheme calc
_refine_ls_wR_factor_gt 0.1180
_refine_ls_wR_factor_ref 0.1230
_reflns_Friedel_coverage 0.750
_reflns_Friedel_fraction_full 0.983
_reflns_Friedel_fraction_max 0.796
_reflns_number_gt 8250
_reflns_number_total 9512
_reflns_threshold_expression 'I > 2\s(I)'
_cod_data_source_file suppl_j_ncrs-2022-0551_suppl.cif
_cod_data_source_block a
_cod_database_code 8107393
_shelx_space_group_comment
;
The symmetry employed for this shelxl refinement is uniquely defined
by the following loop, which should always be used as a source of
symmetry information in preference to the above space-group names.
They are only intended as comments.
;
_olex2_refinement_description
;
1.a Free rotating group:
 O1W(H1WA,H1WB), O2W(H2WA,H2WB)
1.b Ternary CH refined with riding coordinates:
 C5(H5A), C13(H13), C15(H15), C21(H21), C22(H22), C23(H23), C24(H24), C25(H25)
1.c Secondary CH2 refined with riding coordinates:
 C1(H1A,H1B), C2(H2A,H2B), C3(H3A,H3B), C6(H6A,H6B), C7(H7A,H7B), C11(H11A,
 H11B), C12(H12A,H12B), C14(H14A,H14B), C26(H26A,H26B)
1.d X=CH2 refined with riding coordinates:
 C17(H17A,H17B)
1.e Idealised Me refined as rotating group:
 C18(H18A,H18B,H18C), C20(H20A,H20B,H20C)
1.f Idealised tetrahedral OH refined as rotating group:
 O1(H1), O2(H2), O5(H5), O6(H6), O7(H7), O9(H9)
;
_olex2_submission_special_instructions 'No special instructions were received'

loop_
_space_group_symop_operation_xyz
'x, y, z'
'-x+1/2, -y, z+1/2'
'x+1/2, -y+1/2, -z'
'-x, y+1/2, -z+1/2'

loop_
_atom_site_label
_atom_site_type_symbol
_atom_site_fract_x
_atom_site_fract_y
_atom_site_fract_z
_atom_site_U_iso_or_equiv
_atom_site_adp_type
_atom_site_occupancy
_atom_site_site_symmetry_order
_atom_site_calc_flag
_atom_site_refinement_flags_posn
_atom_site_refinement_flags_adp
_atom_site_refinement_flags_occupancy
_atom_site_disorder_assembly
_atom_site_disorder_group
O1 O 0.49849(6) 0.44127(17) 0.42542(7) 0.0305(2) Uani 1 1 d . . . . .
H1 H 0.511358 0.351326 0.401007 0.049(7) Uiso 1 1 calc R . . . .
O2 O 0.61363(7) 0.7383(2) 0.53793(10) 0.0447(3) Uani 1 1 d . . . . .
H2 H 0.631021 0.748570 0.583735 0.080(11) Uiso 1 1 calc R . . . .
O3 O 0.31234(6) 0.6039(2) 0.66258(10) 0.0408(3) Uani 1 1 d . . . . .
O4 O 0.24007(5) 0.5030(2) 0.57687(8) 0.0344(3) Uani 1 1 d . . . . .
O5 O 0.12449(7) 0.6221(2) 0.62399(11) 0.0439(3) Uani 1 1 d . . . . .
H5 H 0.123989 0.656593 0.574062 0.058(8) Uiso 1 1 calc R . . . .
O6 O 0.04953(5) 0.3349(2) 0.67499(9) 0.0430(3) Uani 1 1 d . . . . .
H6 H 0.029576 0.328550 0.718703 0.046(7) Uiso 1 1 calc R . . . .
O7 O 0.10901(8) 0.0682(3) 0.78261(11) 0.0570(5) Uani 1 1 d . . . . .
H7 H 0.085991 -0.011605 0.767967 0.086(12) Uiso 1 1 calc R . . . .
O8 O 0.22804(5) 0.25017(18) 0.65228(8) 0.0348(3) Uani 1 1 d . . . . .
O9 O 0.28802(10) -0.0289(3) 0.72658(16) 0.0721(6) Uani 1 1 d . . . . .
H9 H 0.302877 -0.128448 0.717985 0.109(15) Uiso 1 1 calc R . . . .
C1 C 0.39331(7) 0.2705(2) 0.45726(12) 0.0338(3) Uani 1 1 d . . . . .
H1A H 0.410176 0.303907 0.402386 0.032(5) Uiso 1 1 calc R . . . .
H1B H 0.404402 0.146128 0.468873 0.059(8) Uiso 1 1 calc R . . . .
C2 C 0.32627(8) 0.2820(3) 0.45107(13) 0.0359(4) Uani 1 1 d . . . . .
H2A H 0.312613 0.206355 0.404310 0.038(6) Uiso 1 1 calc R . . . .
H2B H 0.308830 0.237128 0.503703 0.033(6) Uiso 1 1 calc R . . . .
C3 C 0.30660(8) 0.4764(3) 0.43599(12) 0.0346(3) Uani 1 1 d . . . . .
H3A H 0.263919 0.479920 0.432384 0.038(6) Uiso 1 1 calc R . . . .
H3B H 0.322267 0.517962 0.381625 0.040(6) Uiso 1 1 calc R . . . .
C4 C 0.32710(7) 0.6053(2) 0.50744(11) 0.0285(3) Uani 1 1 d . . . . .
C5 C 0.39558(7) 0.58992(19) 0.51468(11) 0.0265(3) Uani 1 1 d . . . . .
H5A H 0.409773 0.624172 0.457640 0.024(5) Uiso 1 1 calc R . . . .
C6 C 0.42539(7) 0.7249(2) 0.57457(12) 0.0331(3) Uani 1 1 d . . . . .
H6A H 0.420678 0.685958 0.633535 0.029(5) Uiso 1 1 calc R . . . .
H6B H 0.407170 0.842883 0.568444 0.041(6) Uiso 1 1 calc R . . . .
C7 C 0.49087(8) 0.7371(2) 0.55247(12) 0.0320(3) Uani 1 1 d . . . . .
H7A H 0.495160 0.775682 0.493400 0.042(6) Uiso 1 1 calc R . . . .
H7B H 0.509361 0.827400 0.588673 0.051(7) Uiso 1 1 calc R . . . .
C8 C 0.52215(7) 0.5563(2) 0.56463(10) 0.0263(3) Uani 1 1 d . . . . .
C9 C 0.48954(7) 0.40094(19) 0.51545(10) 0.0232(3) Uani 1 1 d . . . . .
C10 C 0.42000(7) 0.39394(19) 0.52786(10) 0.0242(3) Uani 1 1 d . . . . .
C11 C 0.51954(7) 0.2160(2) 0.53375(11) 0.0298(3) Uani 1 1 d . . . . .
H11A H 0.490739 0.121521 0.523366 0.032(5) Uiso 1 1 calc R . . . .
H11B H 0.551006 0.199906 0.492353 0.032(5) Uiso 1 1 calc R . . . .
C12 C 0.54556(9) 0.1862(2) 0.62364(12) 0.0372(4) Uani 1 1 d . . . . .
H12A H 0.514159 0.155402 0.663230 0.035(6) Uiso 1 1 calc R . . . .
H12B H 0.573105 0.085909 0.622038 0.051(7) Uiso 1 1 calc R . . . .
C13 C 0.57734(8) 0.3565(3) 0.65529(12) 0.0363(4) Uani 1 1 d . . . . .
H13 H 0.597314 0.336669 0.710172 0.049(7) Uiso 1 1 calc R . . . .
C14 C 0.53250(8) 0.5095(3) 0.66006(11) 0.0333(3) Uani 1 1 d . . . . .
H14A H 0.548194 0.612452 0.691139 0.040(6) Uiso 1 1 calc R . . . .
H14B H 0.496316 0.469860 0.687351 0.042(6) Uiso 1 1 calc R . . . .
C15 C 0.58752(7) 0.5623(2) 0.53265(12) 0.0323(3) Uani 1 1 d . . . . .
H15 H 0.588415 0.522962 0.472698 0.061(8) Uiso 1 1 calc R . . . .
C16 C 0.61949(8) 0.4229(3) 0.58620(13) 0.0372(4) Uani 1 1 d . . . . .
C17 C 0.67407(10) 0.3656(4) 0.57203(18) 0.0528(5) Uani 1 1 d . . . . .
H17A H 0.695564 0.411734 0.526236 0.061(9) Uiso 1 1 calc R . . . .
H17B H 0.690816 0.279224 0.607886 0.080(11) Uiso 1 1 calc R . . . .
C18 C 0.30899(9) 0.7999(3) 0.48258(15) 0.0410(4) Uani 1 1 d . . . . .
H18A H 0.268411 0.800861 0.465109 0.047(7) Uiso 1 1 calc R . . . .
H18B H 0.333276 0.841227 0.436167 0.047(7) Uiso 1 1 calc R . . . .
H18C H 0.314035 0.878406 0.531021 0.040(6) Uiso 1 1 calc R . . . .
C19 C 0.29475(7) 0.5696(2) 0.59170(11) 0.0286(3) Uani 1 1 d . . . . .
C20 C 0.40255(7) 0.3114(2) 0.61434(11) 0.0319(3) Uani 1 1 d . . . . .
H20A H 0.360961 0.287281 0.614727 0.047(7) Uiso 1 1 calc R . . . .
H20B H 0.411964 0.394801 0.659478 0.033(5) Uiso 1 1 calc R . . . .
H20C H 0.423783 0.200570 0.622959 0.045(6) Uiso 1 1 calc R . . . .
C21 C 0.20861(7) 0.4308(2) 0.64778(10) 0.0286(3) Uani 1 1 d . . . . .
H21 H 0.217780 0.496631 0.700626 0.037(6) Uiso 1 1 calc R . . . .
C22 C 0.14343(7) 0.4404(2) 0.62714(11) 0.0290(3) Uani 1 1 d . . . . .
H22 H 0.136040 0.382361 0.571721 0.030(5) Uiso 1 1 calc R . . . .
C23 C 0.11022(7) 0.3394(3) 0.69719(10) 0.0316(3) Uani 1 1 d . . . . .
H23 H 0.114679 0.405627 0.751206 0.046(7) Uiso 1 1 calc R . . . .
C24 C 0.13411(8) 0.1489(3) 0.70897(11) 0.0354(4) Uani 1 1 d . . . . .
H24 H 0.123882 0.076346 0.658570 0.029(5) Uiso 1 1 calc R . . . .
C25 C 0.20098(8) 0.1496(3) 0.71974(11) 0.0347(3) Uani 1 1 d . . . . .
H25 H 0.211432 0.202816 0.775218 0.037(6) Uiso 1 1 calc R . . . .
C26 C 0.22676(12) -0.0389(3) 0.71277(16) 0.0493(5) Uani 1 1 d . . . . .
H26A H 0.208823 -0.117662 0.755113 0.085(12) Uiso 1 1 calc R . . . .
H26B H 0.218863 -0.088460 0.656366 0.033(6) Uiso 1 1 calc R . . . .
O1W O 0.53055(7) 0.6840(2) 0.30217(10) 0.0471(4) Uani 1 1 d G . . . .
H1WA H 0.519118 0.636059 0.348782 0.18(3) Uiso 1 1 d G . . . .
H1WB H 0.547288 0.781758 0.317454 0.14(2) Uiso 1 1 d G . . . .
O2W O 0.67123(11) 0.7971(3) 0.69154(14) 0.0697(5) Uani 1 1 d G . . . .
H2WA H 0.667039 0.848625 0.739881 0.37(7) Uiso 1 1 d G . . . .
H2WB H 0.671017 0.684655 0.703108 0.13(2) Uiso 1 1 d G . . . .

loop_
_atom_site_aniso_label
_atom_site_aniso_U_11
_atom_site_aniso_U_22
_atom_site_aniso_U_33
_atom_site_aniso_U_23
_atom_site_aniso_U_13
_atom_site_aniso_U_12
O1 0.0325(6) 0.0342(6) 0.0249(5) 0.0018(4) 0.0050(4) -0.0033(5)
O2 0.0385(7) 0.0496(8) 0.0460(8) 0.0106(6) -0.0063(6) -0.0207(6)
O3 0.0302(6) 0.0530(8) 0.0393(7) -0.0105(6) 0.0046(5) -0.0054(6)
O4 0.0239(5) 0.0459(7) 0.0335(6) 0.0065(5) 0.0015(4) -0.0046(5)
O5 0.0398(7) 0.0432(7) 0.0487(8) 0.0066(6) 0.0055(6) 0.0134(6)
O6 0.0223(5) 0.0762(10) 0.0304(6) -0.0016(7) 0.0042(5) -0.0034(6)
O7 0.0567(10) 0.0725(11) 0.0419(8) 0.0198(8) 0.0056(7) -0.0202(9)
O8 0.0292(6) 0.0376(6) 0.0375(6) 0.0059(5) 0.0057(5) 0.0056(5)
O9 0.0663(12) 0.0599(11) 0.0902(15) -0.0157(11) -0.0333(11) 0.0289(10)
C1 0.0285(7) 0.0314(7) 0.0414(9) -0.0124(7) 0.0019(6) -0.0043(6)
C2 0.0298(7) 0.0360(8) 0.0420(9) -0.0081(7) -0.0004(7) -0.0070(6)
C3 0.0278(7) 0.0444(9) 0.0318(8) 0.0013(7) -0.0003(6) -0.0040(7)
C4 0.0243(6) 0.0274(7) 0.0339(8) 0.0038(6) 0.0018(6) -0.0002(5)
C5 0.0229(6) 0.0226(6) 0.0339(7) 0.0007(5) 0.0032(5) -0.0020(5)
C6 0.0293(7) 0.0232(6) 0.0468(9) -0.0074(6) 0.0019(7) -0.0015(5)
C7 0.0298(7) 0.0219(6) 0.0443(9) -0.0011(6) -0.0013(6) -0.0068(5)
C8 0.0240(6) 0.0254(6) 0.0295(7) -0.0006(5) 0.0026(5) -0.0047(5)
C9 0.0242(6) 0.0222(6) 0.0232(6) -0.0002(5) 0.0041(5) -0.0020(5)
C10 0.0221(6) 0.0208(6) 0.0297(7) -0.0020(5) 0.0042(5) -0.0027(5)
C11 0.0303(7) 0.0252(6) 0.0339(8) -0.0012(6) 0.0028(6) 0.0031(5)
C12 0.0384(9) 0.0337(8) 0.0395(9) 0.0076(7) -0.0004(7) 0.0038(7)
C13 0.0337(8) 0.0444(9) 0.0308(8) 0.0044(7) -0.0050(6) -0.0002(7)
C14 0.0317(8) 0.0414(8) 0.0267(7) -0.0034(6) 0.0026(6) -0.0057(7)
C15 0.0249(7) 0.0401(8) 0.0318(8) -0.0001(6) 0.0024(6) -0.0086(6)
C16 0.0276(8) 0.0417(9) 0.0423(9) -0.0043(8) -0.0005(7) -0.0022(7)
C17 0.0312(9) 0.0608(13) 0.0663(15) -0.0077(11) 0.0004(9) 0.0031(9)
C18 0.0365(9) 0.0334(8) 0.0531(11) 0.0122(8) 0.0001(8) 0.0046(7)
C19 0.0231(6) 0.0269(6) 0.0359(8) 0.0006(6) 0.0032(6) 0.0028(5)
C20 0.0283(7) 0.0299(7) 0.0375(8) 0.0043(6) 0.0074(6) -0.0034(6)
C21 0.0223(6) 0.0356(7) 0.0279(7) 0.0027(6) 0.0015(5) -0.0013(6)
C22 0.0221(6) 0.0379(7) 0.0269(7) 0.0008(6) 0.0009(5) 0.0024(6)
C23 0.0240(7) 0.0484(9) 0.0224(6) -0.0016(6) 0.0018(5) -0.0019(6)
C24 0.0349(8) 0.0450(9) 0.0264(7) 0.0040(7) 0.0006(6) -0.0080(7)
C25 0.0382(9) 0.0378(8) 0.0283(7) 0.0025(6) -0.0019(7) 0.0011(7)
C26 0.0594(13) 0.0380(10) 0.0506(12) 0.0048(9) -0.0056(10) 0.0064(9)
O1W 0.0470(8) 0.0548(9) 0.0395(7) 0.0129(7) -0.0134(6) -0.0118(7)
O2W 0.0803(13) 0.0764(14) 0.0525(10) -0.0034(10) -0.0191(10) -0.0045(12)

loop_
_atom_type_symbol
_atom_type_description
_atom_type_scat_dispersion_real
_atom_type_scat_dispersion_imag
_atom_type_scat_source
C C 0.0033 0.0016 'International Tables Vol C Tables 4.2.6.8 and 6.1.1.4'
H H 0.0000 0.0000 'International Tables Vol C Tables 4.2.6.8 and 6.1.1.4'
O O 0.0106 0.0060 'International Tables Vol C Tables 4.2.6.8 and 6.1.1.4'

loop_
_geom_angle_atom_site_label_1
_geom_angle_atom_site_label_2
_geom_angle_atom_site_label_3
_geom_angle
_geom_angle_site_symmetry_1
_geom_angle_site_symmetry_3
C9 O1 H1 109.5 . .
C15 O2 H2 109.5 . .
C19 O4 C21 117.59(13) . .
C22 O5 H5 109.5 . .
C23 O6 H6 109.5 . .
C24 O7 H7 109.5 . .
C21 O8 C25 113.33(13) . .
C26 O9 H9 109.5 . .
H1A C1 H1B 107.7 . .
C2 C1 H1A 108.8 . .
C2 C1 H1B 108.8 . .
C2 C1 C10 113.61(14) . .
C10 C1 H1A 108.8 . .
C10 C1 H1B 108.8 . .
C1 C2 H2A 109.5 . .
C1 C2 H2B 109.5 . .
H2A C2 H2B 108.1 . .
C3 C2 C1 110.74(14) . .
C3 C2 H2A 109.5 . .
C3 C2 H2B 109.5 . .
C2 C3 H3A 109.1 . .
C2 C3 H3B 109.1 . .
C2 C3 C4 112.57(14) . .
H3A C3 H3B 107.8 . .
C4 C3 H3A 109.1 . .
C4 C3 H3B 109.1 . .
C3 C4 C5 107.94(13) . .
C3 C4 C18 108.30(15) . .
C18 C4 C5 110.51(13) . .
C19 C4 C3 111.79(13) . .
C19 C4 C5 113.74(14) . .
C19 C4 C18 104.43(14) . .
C4 C5 H5A 104.0 . .
C4 C5 C10 115.41(11) . .
C6 C5 C4 115.97(13) . .
C6 C5 H5A 104.0 . .
C6 C5 C10 111.59(13) . .
C10 C5 H5A 104.0 . .
C5 C6 H6A 109.8 . .
C5 C6 H6B 109.8 . .
C5 C6 C7 109.35(14) . .
H6A C6 H6B 108.3 . .
C7 C6 H6A 109.8 . .
C7 C6 H6B 109.8 . .
C6 C7 H7A 109.2 . .
C6 C7 H7B 109.2 . .
H7A C7 H7B 107.9 . .
C8 C7 C6 111.87(13) . .
C8 C7 H7A 109.2 . .
C8 C7 H7B 109.2 . .
C7 C8 C9 111.20(13) . .
C7 C8 C14 112.73(14) . .
C7 C8 C15 112.10(13) . .
C14 C8 C9 112.31(13) . .
C14 C8 C15 99.77(13) . .
C15 C8 C9 108.16(12) . .
O1 C9 C8 104.95(11) . .
O1 C9 C10 105.27(12) . .
O1 C9 C11 107.32(12) . .
C8 C9 C10 115.62(12) . .
C11 C9 C8 110.36(13) . .
C11 C9 C10 112.55(12) . .
C1 C10 C5 108.22(13) . .
C1 C10 C9 108.62(12) . .
C5 C10 C9 107.77(11) . .
C20 C10 C1 106.87(13) . .
C20 C10 C5 113.12(13) . .
C20 C10 C9 112.11(13) . .
C9 C11 H11A 107.9 . .
C9 C11 H11B 107.9 . .
H11A C11 H11B 107.2 . .
C12 C11 C9 117.50(14) . .
C12 C11 H11A 107.9 . .
C12 C11 H11B 107.9 . .
C11 C12 H12A 109.5 . .
C11 C12 H12B 109.5 . .
H12A C12 H12B 108.0 . .
C13 C12 C11 110.93(14) . .
C13 C12 H12A 109.5 . .
C13 C12 H12B 109.5 . .
C12 C13 H13 112.1 . .
C14 C13 C12 108.15(15) . .
C14 C13 H13 112.1 . .
C16 C13 C12 109.40(16) . .
C16 C13 H13 112.1 . .
C16 C13 C14 102.37(15) . .
C8 C14 H14A 111.2 . .
C8 C14 H14B 111.2 . .
C13 C14 C8 102.73(13) . .
C13 C14 H14A 111.2 . .
C13 C14 H14B 111.2 . .
H14A C14 H14B 109.1 . .
O2 C15 C8 113.53(15) . .
O2 C15 H15 108.4 . .
O2 C15 C16 112.88(14) . .
C8 C15 H15 108.4 . .
C16 C15 C8 105.00(14) . .
C16 C15 H15 108.4 . .
C15 C16 C13 108.07(15) . .
C17 C16 C13 126.9(2) . .
C17 C16 C15 125.0(2) . .
C16 C17 H17A 120.0 . .
C16 C17 H17B 120.0 . .
H17A C17 H17B 120.0 . .
C4 C18 H18A 109.5 . .
C4 C18 H18B 109.5 . .
C4 C18 H18C 109.5 . .
H18A C18 H18B 109.5 . .
H18A C18 H18C 109.5 . .
H18B C18 H18C 109.5 . .
O3 C19 O4 122.52(15) . .
O3 C19 C4 126.53(15) . .
O4 C19 C4 110.81(14) . .
C10 C20 H20A 109.5 . .
C10 C20 H20B 109.5 . .
C10 C20 H20C 109.5 . .
H20A C20 H20B 109.5 . .
H20A C20 H20C 109.5 . .
H20B C20 H20C 109.5 . .
O4 C21 H21 111.3 . .
O4 C21 C22 107.86(13) . .
O8 C21 O4 103.76(13) . .
O8 C21 H21 111.3 . .
O8 C21 C22 111.15(14) . .
C22 C21 H21 111.3 . .
O5 C22 C21 110.46(14) . .
O5 C22 H22 109.5 . .
O5 C22 C23 109.93(14) . .
C21 C22 H22 109.5 . .
C21 C22 C23 107.87(13) . .
C23 C22 H22 109.5 . .
O6 C23 C22 108.42(14) . .
O6 C23 H23 108.8 . .
O6 C23 C24 110.68(16) . .
C22 C23 H23 108.8 . .
C24 C23 C22 111.38(14) . .
C24 C23 H23 108.8 . .
O7 C24 C23 110.23(17) . .
O7 C24 H24 109.0 . .
O7 C24 C25 108.17(15) . .
C23 C24 H24 109.0 . .
C23 C24 C25 111.38(15) . .
C25 C24 H24 109.0 . .
O8 C25 C24 110.35(14) . .
O8 C25 H25 109.8 . .
O8 C25 C26 105.07(16) . .
C24 C25 H25 109.8 . .
C26 C25 C24 111.87(18) . .
C26 C25 H25 109.8 . .
O9 C26 C25 108.75(19) . .
O9 C26 H26A 109.9 . .
O9 C26 H26B 109.9 . .
C25 C26 H26A 109.9 . .
C25 C26 H26B 109.9 . .
H26A C26 H26B 108.3 . .
H1WA O1W H1WB 104.5 . .
H2WA O2W H2WB 104.4 . .

loop_
_geom_bond_atom_site_label_1
_geom_bond_atom_site_label_2
_geom_bond_distance
_geom_bond_site_symmetry_2
O1 H1 0.8200 .
O1 C9 1.4506(18) .
O2 H2 0.8200 .
O2 C15 1.432(2) .
O3 C19 1.203(2) .
O4 C19 1.354(2) .
O4 C21 1.421(2) .
O5 H5 0.8200 .
O5 C22 1.410(2) .
O6 H6 0.8200 .
O6 C23 1.420(2) .
O7 H7 0.8200 .
O7 C24 1.415(2) .
O8 C21 1.408(2) .
O8 C25 1.427(2) .
O9 H9 0.8200 .
O9 C26 1.408(3) .
C1 H1A 0.9700 .
C1 H1B 0.9700 .
C1 C2 1.526(2) .
C1 C10 1.554(2) .
C2 H2A 0.9700 .
C2 H2B 0.9700 .
C2 C3 1.523(3) .
C3 H3A 0.9700 .
C3 H3B 0.9700 .
C3 C4 1.539(2) .
C4 C5 1.561(2) .
C4 C18 1.545(2) .
C4 C19 1.529(2) .
C5 H5A 0.9800 .
C5 C6 1.525(2) .
C5 C10 1.564(2) .
C6 H6A 0.9700 .
C6 H6B 0.9700 .
C6 C7 1.527(2) .
C7 H7A 0.9700 .
C7 H7B 0.9700 .
C7 C8 1.525(2) .
C8 C9 1.567(2) .
C8 C14 1.547(2) .
C8 C15 1.565(2) .
C9 C10 1.590(2) .
C9 C11 1.553(2) .
C10 C20 1.533(2) .
C11 H11A 0.9700 .
C11 H11B 0.9700 .
C11 C12 1.538(3) .
C12 H12A 0.9700 .
C12 H12B 0.9700 .
C12 C13 1.532(3) .
C13 H13 0.9800 .
C13 C14 1.523(3) .
C13 C16 1.523(3) .
C14 H14A 0.9700 .
C14 H14B 0.9700 .
C15 H15 0.9800 .
C15 C16 1.512(3) .
C16 C17 1.327(3) .
C17 H17A 0.9300 .
C17 H17B 0.9300 .
C18 H18A 0.9600 .
C18 H18B 0.9600 .
C18 H18C 0.9600 .
C20 H20A 0.9600 .
C20 H20B 0.9600 .
C20 H20C 0.9600 .
C21 H21 0.9800 .
C21 C22 1.515(2) .
C22 H22 0.9800 .
C22 C23 1.523(2) .
C23 H23 0.9800 .
C23 C24 1.520(3) .
C24 H24 0.9800 .
C24 C25 1.526(3) .
C25 H25 0.9800 .
C25 C26 1.515(3) .
C26 H26A 0.9700 .
C26 H26B 0.9700 .
O1W H1WA 0.8497 .
O1W H1WB 0.8502 .
O2W H2WA 0.8505 .
O2W H2WB 0.8503 .

loop_
_geom_torsion_atom_site_label_1
_geom_torsion_atom_site_label_2
_geom_torsion_atom_site_label_3
_geom_torsion_atom_site_label_4
_geom_torsion
_geom_torsion_site_symmetry_1
_geom_torsion_site_symmetry_2
_geom_torsion_site_symmetry_3
_geom_torsion_site_symmetry_4
O1 C9 C10 C1 49.31(15) . . . .
O1 C9 C10 C5 -67.71(14) . . . .
O1 C9 C10 C20 167.18(12) . . . .
O1 C9 C11 C12 148.50(14) . . . .
O2 C15 C16 C13 116.56(17) . . . .
O2 C15 C16 C17 -65.9(3) . . . .
O4 C21 C22 O5 -67.67(18) . . . .
O4 C21 C22 C23 172.16(14) . . . .
O5 C22 C23 O6 64.15(19) . . . .
O5 C22 C23 C24 -173.84(14) . . . .
O6 C23 C24 O7 -68.34(19) . . . .
O6 C23 C24 C25 171.58(13) . . . .
O7 C24 C25 O8 -172.66(16) . . . .
O7 C24 C25 C26 70.7(2) . . . .
O8 C21 C22 O5 179.21(14) . . . .
O8 C21 C22 C23 59.04(17) . . . .
O8 C25 C26 O9 62.5(2) . . . .
C1 C2 C3 C4 -58.7(2) . . . .
C2 C1 C10 C5 -51.83(19) . . . .
C2 C1 C10 C9 -168.56(14) . . . .
C2 C1 C10 C20 70.29(18) . . . .
C2 C3 C4 C5 56.14(18) . . . .
C2 C3 C4 C18 175.81(15) . . . .
C2 C3 C4 C19 -69.68(18) . . . .
C3 C4 C5 C6 172.66(14) . . . .
C3 C4 C5 C10 -54.15(18) . . . .
C3 C4 C19 O3 154.99(18) . . . .
C3 C4 C19 O4 -29.20(19) . . . .
C4 C5 C6 C7 -160.89(14) . . . .
C4 C5 C10 C1 51.81(18) . . . .
C4 C5 C10 C9 169.10(13) . . . .
C4 C5 C10 C20 -66.39(18) . . . .
C5 C4 C19 O3 32.4(2) . . . .
C5 C4 C19 O4 -151.77(14) . . . .
C5 C6 C7 C8 -61.78(19) . . . .
C6 C5 C10 C1 -173.01(13) . . . .
C6 C5 C10 C9 -55.72(16) . . . .
C6 C5 C10 C20 68.79(16) . . . .
C6 C7 C8 C9 52.53(19) . . . .
C6 C7 C8 C14 -74.62(18) . . . .
C6 C7 C8 C15 173.75(15) . . . .
C7 C8 C9 O1 68.58(15) . . . .
C7 C8 C9 C10 -46.91(17) . . . .
C7 C8 C9 C11 -176.09(13) . . . .
C7 C8 C14 C13 -165.35(13) . . . .
C7 C8 C15 O2 28.5(2) . . . .
C7 C8 C15 C16 152.21(15) . . . .
C8 C9 C10 C1 164.63(13) . . . .
C8 C9 C10 C5 47.61(17) . . . .
C8 C9 C10 C20 -77.51(16) . . . .
C8 C9 C11 C12 34.67(19) . . . .
C8 C15 C16 C13 -7.62(19) . . . .
C8 C15 C16 C17 170.0(2) . . . .
C9 C8 C14 C13 68.09(17) . . . .
C9 C8 C15 O2 151.41(14) . . . .
C9 C8 C15 C16 -84.83(16) . . . .
C9 C11 C12 C13 -41.3(2) . . . .
C10 C1 C2 C3 56.6(2) . . . .
C10 C5 C6 C7 64.20(17) . . . .
C10 C9 C11 C12 -96.15(17) . . . .
C11 C9 C10 C1 -67.27(16) . . . .
C11 C9 C10 C5 175.71(13) . . . .
C11 C9 C10 C20 50.60(17) . . . .
C11 C12 C13 C14 61.08(19) . . . .
C11 C12 C13 C16 -49.7(2) . . . .
C12 C13 C14 C8 -73.26(17) . . . .
C12 C13 C16 C15 93.36(18) . . . .
C12 C13 C16 C17 -84.2(3) . . . .
C14 C8 C9 O1 -164.04(13) . . . .
C14 C8 C9 C10 80.46(16) . . . .
C14 C8 C9 C11 -48.71(17) . . . .
C14 C8 C15 O2 -91.08(16) . . . .
C14 C8 C15 C16 32.68(16) . . . .
C14 C13 C16 C15 -21.19(19) . . . .
C14 C13 C16 C17 161.3(2) . . . .
C15 C8 C9 O1 -54.92(15) . . . .
C15 C8 C9 C10 -170.41(13) . . . .
C15 C8 C9 C11 60.41(16) . . . .
C15 C8 C14 C13 -46.27(16) . . . .
C16 C13 C14 C8 42.19(17) . . . .
C18 C4 C5 C6 54.4(2) . . . .
C18 C4 C5 C10 -172.41(15) . . . .
C18 C4 C19 O3 -88.1(2) . . . .
C18 C4 C19 O4 87.68(16) . . . .
C19 O4 C21 O8 -85.96(17) . . . .
C19 O4 C21 C22 156.06(15) . . . .
C19 C4 C5 C6 -62.68(18) . . . .
C19 C4 C5 C10 70.51(18) . . . .
C21 O4 C19 O3 -15.7(3) . . . .
C21 O4 C19 C4 168.34(14) . . . .
C21 O8 C25 C24 58.40(19) . . . .
C21 O8 C25 C26 179.15(15) . . . .
C21 C22 C23 O6 -175.34(14) . . . .
C21 C22 C23 C24 -53.33(18) . . . .
C22 C23 C24 O7 170.97(15) . . . .
C22 C23 C24 C25 50.89(18) . . . .
C23 C24 C25 O8 -51.37(19) . . . .
C23 C24 C25 C26 -167.97(16) . . . .
C24 C25 C26 O9 -177.75(18) . . . .
C25 O8 C21 O4 -179.26(13) . . . .
C25 O8 C21 C22 -63.58(18) . . . .
